data_7042677
loop_
_publ_author_name
'Petzold, Holm'
'Djomgoue, Paul'
'H\"orner, Gerald'
'Heider, Silvio'
'Lochenie, Charles'
'Weber, Birgit'
'Rueffer, Tobias'
'Schaarschmidt, Dieter'

_publ_section_title
;
 Spin state variability in Fe2+ complexes of substituted
 (2-(pyridin-2-yl)-1,10-phenanthroline) ligands as versatile terpyridine
 analogues
;
_journal_name_full 'Dalton Trans.'
_journal_paper_doi 10.1039/C7DT00422B
_journal_year 2017
_chemical_formula_moiety 'C36 H26 Fe N6 O2, 2(B F4) [+ solvent]'
_chemical_formula_sum 'C36 H26 B2 F8 Fe N6 O2'
_chemical_formula_weight 804.10
_chemical_name_common '[Fe(5c)2](BF4)2'
_chemical_name_systematic
;
 ?
;
_space_group_crystal_system monoclinic
_space_group_IT_number 14
_space_group_name_Hall '-P 2ybc'
_space_group_name_H-M_alt 'P 1 21/c 1'
_symmetry_space_group_name_Hall '-P 2ybc'
_symmetry_space_group_name_H-M 'P 1 21/c 1'
_atom_sites_solution_hydrogens geom
_audit_creation_method SHELXL-2013
_audit_update_record
;
2017-03-15 deposited with the CCDC.
2017-04-12 downloaded from the CCDC.
;
_cell_angle_alpha 90
_cell_angle_beta 107.441(4)
_cell_angle_gamma 90
_cell_formula_units_Z 4
_cell_length_a 15.7622(6)
_cell_length_b 12.2746(3)
_cell_length_c 24.0938(8)
_cell_measurement_reflns_used 10685
_cell_measurement_temperature 110
_cell_measurement_theta_max 27.8260
_cell_measurement_theta_min 3.0740
_cell_volume 4447.2(3)
_computing_cell_refinement
;
CrysAlisPro, Agilent Technologies,
Version 1.171.36.28 (release 01-02-2013 CrysAlis171 .NET)
(compiled Feb  1 2013,16:14:44)
;
_computing_data_collection
;
CrysAlisPro, Agilent Technologies,
Version 1.171.36.28 (release 01-02-2013 CrysAlis171 .NET)
(compiled Feb  1 2013,16:14:44)
;
_computing_data_reduction
;
CrysAlisPro, Agilent Technologies,
Version 1.171.36.28 (release 01-02-2013 CrysAlis171 .NET)
(compiled Feb  1 2013,16:14:44)
;
_computing_structure_refinement 'SHELXL-2013 (Sheldrick, 2013)'
_computing_structure_solution 'SHELXS-2013 (Sheldrick, 2013)'
_diffrn_ambient_temperature 110
_diffrn_measured_fraction_theta_full 0.996
_diffrn_measured_fraction_theta_max 0.996
_diffrn_measurement_device_type 'oxford gemini s'
_diffrn_measurement_method '\w scans'
_diffrn_radiation_type MoK\a
_diffrn_radiation_wavelength 0.71073
_diffrn_reflns_av_R_equivalents 0.0425
_diffrn_reflns_av_unetI/netI 0.0328
_diffrn_reflns_Laue_measured_fraction_full 0.996
_diffrn_reflns_Laue_measured_fraction_max 0.996
_diffrn_reflns_limit_h_max 18
_diffrn_reflns_limit_h_min -18
_diffrn_reflns_limit_k_max 14
_diffrn_reflns_limit_k_min -14
_diffrn_reflns_limit_l_max 28
_diffrn_reflns_limit_l_min -28
_diffrn_reflns_number 36979
_diffrn_reflns_point_group_measured_fraction_full 0.996
_diffrn_reflns_point_group_measured_fraction_max 0.996
_diffrn_reflns_theta_full 25.000
_diffrn_reflns_theta_max 25.000
_diffrn_reflns_theta_min 3.028
_exptl_absorpt_coefficient_mu 0.407
_exptl_absorpt_correction_T_max 1.00000
_exptl_absorpt_correction_T_min 0.86451
_exptl_absorpt_correction_type multi-scan
_exptl_absorpt_process_details
;
CrysAlisPro, Agilent Technologies,
Version 1.171.36.28 (release 01-02-2013 CrysAlis171 .NET)
(compiled Feb  1 2013,16:14:44)
Empirical absorption correction using spherical harmonics,
 implemented in SCALE3 ABSPACK scaling algorithm.
;
_exptl_crystal_colour violet
_exptl_crystal_density_diffrn 1.201
_exptl_crystal_description irregular
_exptl_crystal_F_000 1632
_exptl_crystal_size_max 0.25
_exptl_crystal_size_mid 0.15
_exptl_crystal_size_min 0.1
_refine_diff_density_max 0.780
_refine_diff_density_min -0.382
_refine_diff_density_rms 0.051
_refine_ls_extinction_method none
_refine_ls_goodness_of_fit_ref 1.054
_refine_ls_hydrogen_treatment constr
_refine_ls_matrix_type full
_refine_ls_number_parameters 543
_refine_ls_number_reflns 7815
_refine_ls_number_restraints 569
_refine_ls_restrained_S_all 1.037
_refine_ls_R_factor_all 0.0641
_refine_ls_R_factor_gt 0.0495
_refine_ls_shift/su_max 0.001
_refine_ls_shift/su_mean 0.000
_refine_ls_structure_factor_coef Fsqd
_refine_ls_weighting_details 'w=1/[\s^2^(Fo^2^)+(0.0526P)^2^+4.0793P] where P=(Fo^2^+2Fc^2^)/3'
_refine_ls_weighting_scheme calc
_refine_ls_wR_factor_gt 0.1206
_refine_ls_wR_factor_ref 0.1257
_reflns_Friedel_coverage 0.000
_reflns_number_gt 6235
_reflns_number_total 7815
_reflns_threshold_expression 'I > 2\s(I)'
_cod_data_source_file c7dt00422b3.cif
_cod_data_source_block Fe_5c
_cod_database_code 7042677
_shelx_space_group_comment
;
The symmetry employed for this shelxl refinement is uniquely defined
by the following loop, which should always be used as a source of
symmetry information in preference to the above space-group names.
They are only intended as comments.
;
_shelxl_version_number 2013-4

loop_
_space_group_symop_operation_xyz
'x, y, z'
'-x, y+1/2, -z+1/2'
'-x, -y, -z'
'x, -y-1/2, z-1/2'

loop_
_atom_site_label
_atom_site_type_symbol
_atom_site_fract_x
_atom_site_fract_y
_atom_site_fract_z
_atom_site_U_iso_or_equiv
_atom_site_adp_type
_atom_site_occupancy
_atom_site_site_symmetry_order
_atom_site_calc_flag
_atom_site_refinement_flags_posn
_atom_site_refinement_flags_adp
_atom_site_refinement_flags_occupancy
_atom_site_disorder_assembly
_atom_site_disorder_group
C18 C 0.3919(2) 0.4264(2) 0.66462(13) 0.0437(8) Uani 1 1 d . U . . .
H1A H 0.3774 0.5011 0.6541 0.066 Uiso 1 1 calc R U . . .
H1B H 0.4553 0.4178 0.6778 0.066 Uiso 1 1 calc R U . . .
H1C H 0.3675 0.4059 0.6952 0.066 Uiso 1 1 calc R U . . .
C17 C 0.36737(18) 0.2501(2) 0.62086(12) 0.0291(6) Uani 1 1 d . U . . .
C16 C 0.41957(19) 0.1997(2) 0.67167(12) 0.0332(6) Uani 1 1 d . U . . .
H3 H 0.4481 0.2406 0.7044 0.040 Uiso 1 1 calc R U . . .
C15 C 0.42776(19) 0.0888(2) 0.67212(12) 0.0362(7) Uani 1 1 d . U . . .
H4 H 0.4621 0.0538 0.7056 0.043 Uiso 1 1 calc R U . . .
C14 C 0.38575(18) 0.0284(2) 0.62361(12) 0.0313(6) Uani 1 1 d . U . . .
H5 H 0.3914 -0.0470 0.6237 0.038 Uiso 1 1 calc R U . . .
C13 C 0.33493(17) 0.08276(19) 0.57482(11) 0.0254(5) Uani 1 1 d . U . . .
C12 C 0.28510(17) 0.0287(2) 0.52059(11) 0.0254(5) Uani 1 1 d . U . . .
C11 C 0.28004(18) -0.0828(2) 0.50752(12) 0.0306(6) Uani 1 1 d . U . . .
H8 H 0.3119 -0.1327 0.5350 0.037 Uiso 1 1 calc R U . . .
C10 C 0.22809(19) -0.1184(2) 0.45417(12) 0.0318(6) Uani 1 1 d . U . . .
H9 H 0.2253 -0.1923 0.4454 0.038 Uiso 1 1 calc R U . . .
C8 C 0.17858(18) -0.0428(2) 0.41235(12) 0.0300(6) Uani 1 1 d . U . . .
C9 C 0.18796(17) 0.0661(2) 0.42912(11) 0.0257(5) Uani 1 1 d . U . . .
C7 C 0.1205(2) -0.0656(2) 0.35568(12) 0.0359(7) Uani 1 1 d . U . . .
H12 H 0.1128 -0.1373 0.3426 0.043 Uiso 1 1 calc R U . . .
C6 C 0.0765(2) 0.0149(2) 0.32062(13) 0.0383(7) Uani 1 1 d . U . . .
H13 H 0.0375 -0.0031 0.2844 0.046 Uiso 1 1 calc R U . . .
C4 C 0.08782(19) 0.1278(2) 0.33741(12) 0.0325(6) Uani 1 1 d . U . . .
C5 C 0.14371(17) 0.1512(2) 0.39267(11) 0.0264(6) Uani 1 1 d . U . . .
C3 C 0.0475(2) 0.2167(2) 0.30287(13) 0.0410(7) Uani 1 1 d . U . . .
H16 H 0.0088 0.2059 0.2657 0.049 Uiso 1 1 calc R U . . .
C2 C 0.0663(2) 0.3195(2) 0.32509(13) 0.0406(7) Uani 1 1 d . U . . .
H17 H 0.0408 0.3793 0.3025 0.049 Uiso 1 1 calc R U . . .
C1 C 0.12308(19) 0.3356(2) 0.38100(12) 0.0332(6) Uani 1 1 d . U . . .
H18 H 0.1350 0.4065 0.3947 0.040 Uiso 1 1 calc R U . . .
C36 C 0.4509(2) 0.0863(3) 0.43034(17) 0.0545(9) Uani 1 1 d . U . . .
H19A H 0.4379 0.0106 0.4336 0.082 Uiso 1 1 calc R U . . .
H19B H 0.5104 0.1015 0.4543 0.082 Uiso 1 1 calc R U . . .
H19C H 0.4458 0.1031 0.3906 0.082 Uiso 1 1 calc R U . . .
C35 C 0.39738(19) 0.2602(2) 0.44742(12) 0.0332(6) Uani 1 1 d . U . . .
C34 C 0.4571(2) 0.3137(2) 0.42457(13) 0.0397(7) Uani 1 1 d . U . . .
H21 H 0.4952 0.2742 0.4093 0.048 Uiso 1 1 calc R U . . .
C33 C 0.4591(2) 0.4250(3) 0.42487(14) 0.0435(7) Uani 1 1 d . U . . .
H22 H 0.4979 0.4618 0.4090 0.052 Uiso 1 1 calc R U . . .
C32 C 0.4033(2) 0.4830(2) 0.44889(13) 0.0399(7) Uani 1 1 d . U . . .
H23 H 0.4046 0.5587 0.4500 0.048 Uiso 1 1 calc R U . . .
C31 C 0.34519(18) 0.4248(2) 0.47129(11) 0.0306(6) Uani 1 1 d . U . . .
C30 C 0.28278(19) 0.4757(2) 0.49762(11) 0.0306(6) Uani 1 1 d . U . . .
C29 C 0.2736(2) 0.5857(2) 0.51072(13) 0.0384(7) Uani 1 1 d . U . . .
H26 H 0.3112 0.6377 0.5027 0.046 Uiso 1 1 calc R U . . .
C28 C 0.2099(2) 0.6165(2) 0.53510(14) 0.0476(8) Uani 1 1 d . U . . .
H27 H 0.2047 0.6893 0.5442 0.057 Uiso 1 1 calc R U . . .
C26 C 0.1510(2) 0.5376(2) 0.54686(13) 0.0427(7) Uani 1 1 d . U . . .
C27 C 0.16636(19) 0.4304(2) 0.53366(12) 0.0327(6) Uani 1 1 d . U . . .
C25 C 0.0803(3) 0.5559(3) 0.57076(17) 0.0608(10) Uani 1 1 d . U . . .
H30 H 0.0678 0.6266 0.5797 0.073 Uiso 1 1 calc R U . . .
C24 C 0.0308(3) 0.4731(3) 0.58080(17) 0.0610(10) Uani 1 1 d . U . . .
H31 H -0.0150 0.4885 0.5965 0.073 Uiso 1 1 calc R U . . .
C22 C 0.0463(2) 0.3612(2) 0.56809(14) 0.0429(7) Uani 1 1 d . U . . .
C23 C 0.11538(19) 0.3419(2) 0.54413(12) 0.0327(6) Uani 1 1 d . U . . .
C21 C -0.0008(2) 0.2709(3) 0.57784(15) 0.0484(8) Uani 1 1 d . U . . .
H34 H -0.0472 0.2791 0.5939 0.058 Uiso 1 1 calc R U . . .
C20 C 0.0226(2) 0.1694(3) 0.56332(14) 0.0418(7) Uani 1 1 d . U . . .
H35 H -0.0082 0.1083 0.5696 0.050 Uiso 1 1 calc R U . . .
C19 C 0.09216(18) 0.1574(2) 0.53923(12) 0.0330(6) Uani 1 1 d . U . . .
H36 H 0.1065 0.0877 0.5298 0.040 Uiso 1 1 calc R U . . .
N3 N 0.32467(14) 0.19413(16) 0.57285(9) 0.0260(5) Uani 1 1 d . U . . .
N2 N 0.24049(14) 0.10056(16) 0.48151(9) 0.0245(5) Uani 1 1 d . U . . .
N1 N 0.16079(14) 0.25396(16) 0.41544(9) 0.0271(5) Uani 1 1 d . U . . .
N6 N 0.34108(14) 0.31349(17) 0.46975(9) 0.0282(5) Uani 1 1 d . U . . .
N5 N 0.23031(15) 0.40051(17) 0.51030(9) 0.0289(5) Uani 1 1 d . U . . .
N4 N 0.13896(15) 0.24123(17) 0.52916(10) 0.0293(5) Uani 1 1 d . U . . .
O1 O 0.38869(13) 0.15203(15) 0.44929(9) 0.0391(5) Uani 1 1 d . U . . .
O2 O 0.35490(13) 0.35779(14) 0.61464(8) 0.0358(5) Uani 1 1 d . U . . .
F1 F -0.18242(14) 0.14055(18) 0.11587(8) 0.0676(6) Uani 1 1 d . U . . .
F2 F -0.06146(12) 0.07757(15) 0.18332(8) 0.0533(5) Uani 1 1 d . U . . .
F3 F -0.19820(15) 0.03104(16) 0.18703(10) 0.0687(6) Uani 1 1 d . U . . .
F4 F -0.14835(12) 0.20387(14) 0.20775(9) 0.0547(5) Uani 1 1 d . U . . .
B2 B 0.4174(11) 0.7432(13) 0.1845(8) 0.054(4) Uani 0.343(6) 1 d D U P A 1
F5 F 0.4921(5) 0.6792(5) 0.1945(3) 0.054(2) Uani 0.343(6) 1 d D U P A 1
F6 F 0.3617(8) 0.6941(9) 0.2115(4) 0.122(4) Uani 0.343(6) 1 d D U P A 1
F7 F 0.3682(16) 0.750(2) 0.1263(7) 0.060(6) Uani 0.343(6) 1 d D U P A 1
F8 F 0.4342(7) 0.8437(6) 0.2097(3) 0.078(3) Uani 0.343(6) 1 d D U P A 1
B2' B 0.4064(6) 0.7638(6) 0.1816(4) 0.0429(19) Uani 0.657(6) 1 d D U P A 2
F5' F 0.4339(3) 0.6703(2) 0.21356(13) 0.0665(16) Uani 0.657(6) 1 d D U P A 2
F6' F 0.3375(3) 0.8125(3) 0.19569(19) 0.0931(17) Uani 0.657(6) 1 d D U P A 2
F7' F 0.3811(7) 0.7380(9) 0.1225(3) 0.0377(14) Uani 0.657(6) 1 d D U P A 2
F8' F 0.4772(3) 0.8389(3) 0.19071(16) 0.0517(10) Uani 0.657(6) 1 d D U P A 2
Fe1 Fe 0.24140(2) 0.25073(3) 0.49690(2) 0.02392(11) Uani 1 1 d . U . . .
B1 B -0.1486(2) 0.1121(3) 0.17335(15) 0.0385(8) Uani 1 1 d . U . . .

loop_
_atom_site_aniso_label
_atom_site_aniso_U_11
_atom_site_aniso_U_22
_atom_site_aniso_U_33
_atom_site_aniso_U_23
_atom_site_aniso_U_13
_atom_site_aniso_U_12
C18 0.061(2) 0.0320(16) 0.0351(16) -0.0116(13) 0.0106(15) -0.0045(14)
C17 0.0291(14) 0.0276(13) 0.0314(13) -0.0010(11) 0.0106(11) -0.0030(11)
C16 0.0348(16) 0.0345(15) 0.0296(14) 0.0000(11) 0.0086(13) -0.0026(12)
C15 0.0360(17) 0.0370(15) 0.0331(15) 0.0034(12) 0.0065(13) -0.0001(12)
C14 0.0331(15) 0.0263(13) 0.0341(14) 0.0035(11) 0.0097(12) 0.0035(11)
C13 0.0256(14) 0.0230(12) 0.0307(13) 0.0006(10) 0.0131(11) 0.0019(10)
C12 0.0234(13) 0.0240(12) 0.0314(13) 0.0015(10) 0.0119(11) 0.0020(10)
C11 0.0347(16) 0.0246(13) 0.0344(15) 0.0014(11) 0.0135(13) 0.0032(11)
C10 0.0389(16) 0.0192(13) 0.0403(15) -0.0032(11) 0.0165(13) 0.0011(11)
C8 0.0347(15) 0.0240(13) 0.0331(14) -0.0024(10) 0.0130(12) -0.0040(11)
C9 0.0263(14) 0.0247(12) 0.0286(13) -0.0001(10) 0.0122(11) -0.0009(10)
C7 0.0454(17) 0.0269(14) 0.0343(15) -0.0055(11) 0.0101(13) -0.0064(12)
C6 0.0444(18) 0.0339(15) 0.0328(15) -0.0056(12) 0.0060(14) -0.0088(13)
C4 0.0349(16) 0.0308(14) 0.0309(14) -0.0016(11) 0.0087(12) -0.0037(11)
C5 0.0286(14) 0.0215(12) 0.0311(13) -0.0015(10) 0.0117(11) -0.0022(10)
C3 0.0460(18) 0.0352(15) 0.0345(16) 0.0022(12) 0.0008(14) -0.0039(13)
C2 0.0471(19) 0.0294(15) 0.0396(16) 0.0047(12) 0.0047(14) 0.0037(13)
C1 0.0374(16) 0.0261(13) 0.0341(15) 0.0014(11) 0.0078(13) 0.0045(12)
C36 0.054(2) 0.0405(18) 0.084(3) -0.0102(17) 0.043(2) 0.0053(15)
C35 0.0329(15) 0.0327(15) 0.0339(15) -0.0004(11) 0.0099(12) 0.0010(12)
C34 0.0372(17) 0.0459(17) 0.0402(17) 0.0020(13) 0.0179(14) -0.0029(13)
C33 0.0377(18) 0.0486(18) 0.0471(18) 0.0076(14) 0.0172(15) -0.0077(14)
C32 0.0410(17) 0.0350(15) 0.0425(17) 0.0053(13) 0.0104(14) -0.0078(13)
C31 0.0306(15) 0.0293(14) 0.0290(14) 0.0017(11) 0.0043(12) -0.0026(11)
C30 0.0374(16) 0.0234(13) 0.0285(14) 0.0002(10) 0.0060(12) -0.0018(11)
C29 0.0512(19) 0.0231(14) 0.0389(16) 0.0013(11) 0.0106(14) -0.0006(12)
C28 0.073(2) 0.0227(14) 0.0487(19) -0.0009(13) 0.0208(17) 0.0053(14)
C26 0.059(2) 0.0300(15) 0.0433(17) -0.0021(12) 0.0214(16) 0.0092(13)
C27 0.0392(16) 0.0262(13) 0.0327(15) -0.0004(11) 0.0107(13) 0.0067(11)
C25 0.091(3) 0.0321(17) 0.076(2) -0.0009(16) 0.050(2) 0.0185(17)
C24 0.081(3) 0.0448(19) 0.077(3) 0.0012(17) 0.053(2) 0.0207(17)
C22 0.0506(19) 0.0358(16) 0.0513(19) 0.0028(13) 0.0290(16) 0.0151(13)
C23 0.0382(16) 0.0291(14) 0.0332(15) 0.0007(11) 0.0144(13) 0.0084(11)
C21 0.0477(19) 0.0500(19) 0.059(2) 0.0049(15) 0.0334(17) 0.0128(14)
C20 0.0379(17) 0.0426(17) 0.0508(19) 0.0024(14) 0.0222(15) 0.0032(13)
C19 0.0325(15) 0.0293(14) 0.0385(16) -0.0020(12) 0.0127(13) 0.0000(12)
N3 0.0263(12) 0.0246(11) 0.0290(11) -0.0020(9) 0.0109(10) -0.0013(9)
N2 0.0251(11) 0.0232(10) 0.0263(11) -0.0003(8) 0.0093(9) 0.0013(8)
N1 0.0270(12) 0.0248(11) 0.0298(11) -0.0002(9) 0.0091(9) 0.0010(9)
N6 0.0278(12) 0.0270(11) 0.0292(12) 0.0020(9) 0.0077(10) -0.0003(9)
N5 0.0346(13) 0.0232(11) 0.0281(12) -0.0018(9) 0.0082(10) 0.0022(9)
N4 0.0298(12) 0.0266(11) 0.0311(12) -0.0008(9) 0.0086(10) 0.0023(9)
O1 0.0392(12) 0.0298(10) 0.0578(13) -0.0052(9) 0.0288(10) 0.0012(8)
O2 0.0485(12) 0.0241(9) 0.0311(10) -0.0050(8) 0.0064(9) -0.0028(8)
F1 0.0682(14) 0.0831(15) 0.0431(11) 0.0136(10) 0.0039(10) -0.0092(11)
F2 0.0525(12) 0.0478(11) 0.0563(12) -0.0083(9) 0.0113(9) 0.0076(9)
F3 0.0904(16) 0.0453(11) 0.0847(15) -0.0023(10) 0.0482(13) -0.0216(10)
F4 0.0514(12) 0.0376(10) 0.0730(13) -0.0129(9) 0.0154(10) 0.0025(8)
B2 0.074(7) 0.050(7) 0.036(7) -0.009(5) 0.014(5) 0.014(5)
F5 0.060(4) 0.052(3) 0.046(4) -0.006(3) 0.008(3) 0.008(3)
F6 0.158(8) 0.131(8) 0.109(7) 0.011(5) 0.089(7) 0.004(6)
F7 0.070(9) 0.060(8) 0.043(5) -0.006(4) 0.004(5) 0.006(5)
F8 0.112(8) 0.046(4) 0.051(5) -0.011(3) -0.016(4) 0.019(4)
B2' 0.063(4) 0.031(3) 0.031(4) -0.003(3) 0.008(3) -0.004(3)
F5' 0.115(4) 0.0322(16) 0.0338(17) 0.0028(13) -0.005(2) -0.0015(19)
F6' 0.122(4) 0.080(3) 0.106(3) 0.006(2) 0.079(3) 0.014(2)
F7' 0.039(2) 0.037(3) 0.031(2) 0.0016(18) 0.0026(18) -0.005(2)
F8' 0.066(2) 0.0383(17) 0.044(2) -0.0086(13) 0.0052(16) -0.0065(15)
Fe1 0.0268(2) 0.01885(19) 0.0267(2) -0.00082(15) 0.00895(16) 0.00119(15)
B1 0.047(2) 0.0298(16) 0.0372(18) 0.0017(13) 0.0103(16) -0.0012(14)

loop_
_atom_type_symbol
_atom_type_description
_atom_type_scat_dispersion_real
_atom_type_scat_dispersion_imag
_atom_type_scat_source
C C 0.0033 0.0016 'International Tables Vol C Tables 4.2.6.8 and 6.1.1.4'
N N 0.0061 0.0033 'International Tables Vol C Tables 4.2.6.8 and 6.1.1.4'
O O 0.0106 0.0060 'International Tables Vol C Tables 4.2.6.8 and 6.1.1.4'
F F 0.0171 0.0103 'International Tables Vol C Tables 4.2.6.8 and 6.1.1.4'
Fe Fe 0.3463 0.8444 'International Tables Vol C Tables 4.2.6.8 and 6.1.1.4'
B B 0.0013 0.0007 'International Tables Vol C Tables 4.2.6.8 and 6.1.1.4'
H H 0.0000 0.0000 'International Tables Vol C Tables 4.2.6.8 and 6.1.1.4'

loop_
_geom_angle_atom_site_label_1
_geom_angle_atom_site_label_2
_geom_angle_atom_site_label_3
_geom_angle
O2 C18 H1A 109.5
O2 C18 H1B 109.5
H1A C18 H1B 109.5
O2 C18 H1C 109.5
H1A C18 H1C 109.5
H1B C18 H1C 109.5
O2 C17 N3 113.0(2)
O2 C17 C16 124.3(2)
N3 C17 C16 122.7(2)
C15 C16 C17 118.5(3)
C15 C16 H3 120.7
C17 C16 H3 120.7
C16 C15 C14 120.6(3)
C16 C15 H4 119.7
C14 C15 H4 119.7
C15 C14 C13 118.2(2)
C15 C14 H5 120.9
C13 C14 H5 120.9
N3 C13 C14 122.8(2)
N3 C13 C12 113.1(2)
C14 C13 C12 124.1(2)
N2 C12 C11 120.5(2)
N2 C12 C13 111.1(2)
C11 C12 C13 128.4(2)
C10 C11 C12 119.9(2)
C10 C11 H8 120.0
C12 C11 H8 120.0
C11 C10 C8 120.3(2)
C11 C10 H9 119.9
C8 C10 H9 119.9
C9 C8 C10 115.7(2)
C9 C8 C7 116.7(2)
C10 C8 C7 127.6(2)
N2 C9 C8 123.6(2)
N2 C9 C5 113.6(2)
C8 C9 C5 122.8(2)
C6 C7 C8 121.2(3)
C6 C7 H12 119.4
C8 C7 H12 119.4
C7 C6 C4 122.1(3)
C7 C6 H13 118.9
C4 C6 H13 118.9
C5 C4 C3 116.9(2)
C5 C4 C6 117.3(2)
C3 C4 C6 125.8(3)
N1 C5 C4 124.5(2)
N1 C5 C9 115.6(2)
C4 C5 C9 119.9(2)
C2 C3 C4 118.6(3)
C2 C3 H16 120.7
C4 C3 H16 120.7
C3 C2 C1 120.7(3)
C3 C2 H17 119.6
C1 C2 H17 119.6
N1 C1 C2 122.6(3)
N1 C1 H18 118.7
C2 C1 H18 118.7
O1 C36 H19A 109.5
O1 C36 H19B 109.5
H19A C36 H19B 109.5
O1 C36 H19C 109.5
H19A C36 H19C 109.5
H19B C36 H19C 109.5
O1 C35 N6 112.6(2)
O1 C35 C34 124.8(3)
N6 C35 C34 122.6(3)
C33 C34 C35 119.2(3)
C33 C34 H21 120.4
C35 C34 H21 120.4
C34 C33 C32 119.9(3)
C34 C33 H22 120.0
C32 C33 H22 120.0
C33 C32 C31 118.2(3)
C33 C32 H23 120.9
C31 C32 H23 120.9
N6 C31 C32 122.2(3)
N6 C31 C30 114.0(2)
C32 C31 C30 123.8(3)
N5 C30 C29 120.0(3)
N5 C30 C31 110.4(2)
C29 C30 C31 129.6(3)
C28 C29 C30 120.3(3)
C28 C29 H26 119.9
C30 C29 H26 119.9
C29 C28 C26 120.3(3)
C29 C28 H27 119.8
C26 C28 H27 119.8
C27 C26 C25 117.0(3)
C27 C26 C28 115.4(3)
C25 C26 C28 127.7(3)
N5 C27 C26 123.8(3)
N5 C27 C23 113.7(2)
C26 C27 C23 122.5(3)
C24 C25 C26 121.5(3)
C24 C25 H30 119.3
C26 C25 H30 119.3
C25 C24 C22 122.5(3)
C25 C24 H31 118.8
C22 C24 H31 118.8
C21 C22 C23 117.1(3)
C21 C22 C24 126.1(3)
C23 C22 C24 116.8(3)
N4 C23 C22 124.6(3)
N4 C23 C27 115.5(2)
C22 C23 C27 119.8(2)
C20 C21 C22 118.8(3)
C20 C21 H34 120.6
C22 C21 H34 120.6
C21 C20 C19 120.4(3)
C21 C20 H35 119.8
C19 C20 H35 119.8
N4 C19 C20 122.9(3)
N4 C19 H36 118.6
C20 C19 H36 118.6
C17 N3 C13 117.1(2)
C17 N3 Fe1 128.67(17)
C13 N3 Fe1 114.15(17)
C12 N2 C9 120.0(2)
C12 N2 Fe1 122.72(18)
C9 N2 Fe1 117.21(17)
C1 N1 C5 116.7(2)
C1 N1 Fe1 131.82(18)
C5 N1 Fe1 111.52(16)
C35 N6 C31 117.9(2)
C35 N6 Fe1 128.01(18)
C31 N6 Fe1 113.96(18)
C30 N5 C27 120.1(2)
C30 N5 Fe1 122.68(19)
C27 N5 Fe1 117.22(18)
C19 N4 C23 116.2(2)
C19 N4 Fe1 132.40(18)
C23 N4 Fe1 111.43(18)
C35 O1 C36 117.2(2)
C17 O2 C18 118.3(2)
F8 B2 F5 113.3(13)
F8 B2 F6 104.5(13)
F5 B2 F6 107.5(14)
F8 B2 F7 111.7(16)
F5 B2 F7 113.7(16)
F6 B2 F7 105.2(16)
F6' B2' F5' 111.4(7)
F6' B2' F7' 110.3(8)
F5' B2' F7' 109.1(7)
F6' B2' F8' 108.9(6)
F5' B2' F8' 110.8(6)
F7' B2' F8' 106.1(7)
N2 Fe1 N5 174.50(10)
N2 Fe1 N1 81.97(9)
N5 Fe1 N1 94.86(9)
N2 Fe1 N4 93.46(9)
N5 Fe1 N4 82.11(9)
N1 Fe1 N4 91.91(9)
N2 Fe1 N6 105.67(9)
N5 Fe1 N6 78.75(9)
N1 Fe1 N6 90.09(9)
N4 Fe1 N6 160.86(9)
N2 Fe1 N3 78.85(9)
N5 Fe1 N3 104.35(9)
N1 Fe1 N3 160.79(8)
N4 Fe1 N3 90.51(9)
N6 Fe1 N3 93.83(9)
F3 B1 F1 110.6(3)
F3 B1 F2 110.1(3)
F1 B1 F2 108.5(3)
F3 B1 F4 110.1(3)
F1 B1 F4 109.0(3)
F2 B1 F4 108.4(3)

loop_
_geom_bond_atom_site_label_1
_geom_bond_atom_site_label_2
_geom_bond_distance
C18 O2 1.441(3)
C18 H1A 0.9600
C18 H1B 0.9600
C18 H1C 0.9600
C17 O2 1.338(3)
C17 N3 1.340(3)
C17 C16 1.398(4)
C16 C15 1.367(4)
C16 H3 0.9300
C15 C14 1.374(4)
C15 H4 0.9300
C14 C13 1.380(4)
C14 H5 0.9300
C13 N3 1.376(3)
C13 C12 1.466(4)
C12 N2 1.327(3)
C12 C11 1.402(4)
C11 C10 1.372(4)
C11 H8 0.9300
C10 C8 1.419(4)
C10 H9 0.9300
C8 C9 1.391(4)
C8 C7 1.425(4)
C9 N2 1.353(3)
C9 C5 1.408(4)
C7 C6 1.349(4)
C7 H12 0.9300
C6 C4 1.440(4)
C6 H13 0.9300
C4 C5 1.389(4)
C4 C3 1.403(4)
C5 N1 1.370(3)
C3 C2 1.369(4)
C3 H16 0.9300
C2 C1 1.390(4)
C2 H17 0.9300
C1 N1 1.323(3)
C1 H18 0.9300
C36 O1 1.446(3)
C36 H19A 0.9600
C36 H19B 0.9600
C36 H19C 0.9600
C35 O1 1.337(3)
C35 N6 1.338(3)
C35 C34 1.389(4)
C34 C33 1.367(4)
C34 H21 0.9300
C33 C32 1.387(4)
C33 H22 0.9300
C32 C31 1.391(4)
C32 H23 0.9300
C31 N6 1.368(3)
C31 C30 1.461(4)
C30 N5 1.334(3)
C30 C29 1.404(4)
C29 C28 1.360(4)
C29 H26 0.9300
C28 C26 1.427(4)
C28 H27 0.9300
C26 C27 1.393(4)
C26 C25 1.417(5)
C27 N5 1.344(4)
C27 C23 1.418(4)
C25 C24 1.347(5)
C25 H30 0.9300
C24 C22 1.444(4)
C24 H31 0.9300
C22 C21 1.392(4)
C22 C23 1.397(4)
C23 N4 1.370(3)
C21 C20 1.374(4)
C21 H34 0.9300
C20 C19 1.393(4)
C20 H35 0.9300
C19 N4 1.330(3)
C19 H36 0.9300
N3 Fe1 2.028(2)
N2 Fe1 1.879(2)
N1 Fe1 1.993(2)
N6 Fe1 2.026(2)
N5 Fe1 1.884(2)
N4 Fe1 1.994(2)
F1 B1 1.372(4)
F2 B1 1.388(4)
F3 B1 1.365(4)
F4 B1 1.398(4)
B2 F8 1.366(16)
B2 F5 1.376(15)
B2 F6 1.378(17)
B2 F7 1.385(17)
B2' F6' 1.369(9)
B2' F5' 1.378(8)
B2' F7' 1.395(10)
B2' F8' 1.413(8)

loop_
_geom_torsion_atom_site_label_1
_geom_torsion_atom_site_label_2
_geom_torsion_atom_site_label_3
_geom_torsion_atom_site_label_4
_geom_torsion
O2 C17 C16 C15 -179.2(3)
N3 C17 C16 C15 0.5(4)
C17 C16 C15 C14 0.2(4)
C16 C15 C14 C13 -0.4(4)
C15 C14 C13 N3 -0.1(4)
C15 C14 C13 C12 -178.7(3)
N3 C13 C12 N2 -0.3(3)
C14 C13 C12 N2 178.4(2)
N3 C13 C12 C11 -179.7(3)
C14 C13 C12 C11 -0.9(4)
N2 C12 C11 C10 -0.5(4)
C13 C12 C11 C10 178.8(3)
C12 C11 C10 C8 -0.7(4)
C11 C10 C8 C9 0.9(4)
C11 C10 C8 C7 -178.8(3)
C10 C8 C9 N2 0.2(4)
C7 C8 C9 N2 179.9(2)
C10 C8 C9 C5 179.8(2)
C7 C8 C9 C5 -0.5(4)
C9 C8 C7 C6 -0.6(4)
C10 C8 C7 C6 179.1(3)
C8 C7 C6 C4 2.2(5)
C7 C6 C4 C5 -2.6(4)
C7 C6 C4 C3 177.4(3)
C3 C4 C5 N1 0.8(4)
C6 C4 C5 N1 -179.3(3)
C3 C4 C5 C9 -178.5(3)
C6 C4 C5 C9 1.4(4)
N2 C9 C5 N1 0.3(3)
C8 C9 C5 N1 -179.3(2)
N2 C9 C5 C4 179.7(2)
C8 C9 C5 C4 0.1(4)
C5 C4 C3 C2 0.9(4)
C6 C4 C3 C2 -179.1(3)
C4 C3 C2 C1 -1.0(5)
C3 C2 C1 N1 -0.6(5)
O1 C35 C34 C33 179.6(3)
N6 C35 C34 C33 0.2(5)
C35 C34 C33 C32 1.3(5)
C34 C33 C32 C31 -1.1(5)
C33 C32 C31 N6 -0.7(4)
C33 C32 C31 C30 -179.8(3)
N6 C31 C30 N5 -4.9(3)
C32 C31 C30 N5 174.3(3)
N6 C31 C30 C29 174.2(3)
C32 C31 C30 C29 -6.6(5)
N5 C30 C29 C28 -1.5(4)
C31 C30 C29 C28 179.5(3)
C30 C29 C28 C26 -0.9(5)
C29 C28 C26 C27 2.2(5)
C29 C28 C26 C25 -178.5(3)
C25 C26 C27 N5 179.3(3)
C28 C26 C27 N5 -1.4(4)
C25 C26 C27 C23 -1.0(5)
C28 C26 C27 C23 178.3(3)
C27 C26 C25 C24 0.7(6)
C28 C26 C25 C24 -178.5(4)
C26 C25 C24 C22 0.0(6)
C25 C24 C22 C21 179.1(4)
C25 C24 C22 C23 -0.5(6)
C21 C22 C23 N4 0.8(5)
C24 C22 C23 N4 -179.7(3)
C21 C22 C23 C27 -179.4(3)
C24 C22 C23 C27 0.2(5)
N5 C27 C23 N4 0.1(4)
C26 C27 C23 N4 -179.6(3)
N5 C27 C23 C22 -179.7(3)
C26 C27 C23 C22 0.6(5)
C23 C22 C21 C20 -0.3(5)
C24 C22 C21 C20 -179.9(3)
C22 C21 C20 C19 -0.1(5)
C21 C20 C19 N4 0.1(5)
O2 C17 N3 C13 178.9(2)
C16 C17 N3 C13 -0.9(4)
O2 C17 N3 Fe1 -3.7(3)
C16 C17 N3 Fe1 176.5(2)
C14 C13 N3 C17 0.7(4)
C12 C13 N3 C17 179.4(2)
C14 C13 N3 Fe1 -177.1(2)
C12 C13 N3 Fe1 1.6(3)
C11 C12 N2 C9 1.6(4)
C13 C12 N2 C9 -177.8(2)
C11 C12 N2 Fe1 178.04(19)
C13 C12 N2 Fe1 -1.4(3)
C8 C9 N2 C12 -1.4(4)
C5 C9 N2 C12 178.9(2)
C8 C9 N2 Fe1 -178.1(2)
C5 C9 N2 Fe1 2.3(3)
C2 C1 N1 C5 2.2(4)
C2 C1 N1 Fe1 -178.4(2)
C4 C5 N1 C1 -2.3(4)
C9 C5 N1 C1 177.1(2)
C4 C5 N1 Fe1 178.1(2)
C9 C5 N1 Fe1 -2.5(3)
O1 C35 N6 C31 178.7(2)
C34 C35 N6 C31 -1.9(4)
O1 C35 N6 Fe1 -6.5(3)
C34 C35 N6 Fe1 172.9(2)
C32 C31 N6 C35 2.1(4)
C30 C31 N6 C35 -178.6(2)
C32 C31 N6 Fe1 -173.4(2)
C30 C31 N6 Fe1 5.8(3)
C29 C30 N5 C27 2.4(4)
C31 C30 N5 C27 -178.4(2)
C29 C30 N5 Fe1 -177.5(2)
C31 C30 N5 Fe1 1.7(3)
C26 C27 N5 C30 -1.0(4)
C23 C27 N5 C30 179.3(2)
C26 C27 N5 Fe1 179.0(2)
C23 C27 N5 Fe1 -0.7(3)
C20 C19 N4 C23 0.3(4)
C20 C19 N4 Fe1 179.0(2)
C22 C23 N4 C19 -0.7(4)
C27 C23 N4 C19 179.4(2)
C22 C23 N4 Fe1 -179.7(2)
C27 C23 N4 Fe1 0.5(3)
N6 C35 O1 C36 -175.4(3)
C34 C35 O1 C36 5.2(4)
N3 C17 O2 C18 175.4(2)
C16 C17 O2 C18 -4.9(4)
C12 N2 Fe1 N1 -179.5(2)
C9 N2 Fe1 N1 -2.92(18)
C12 N2 Fe1 N4 -88.0(2)
C9 N2 Fe1 N4 88.53(19)
C12 N2 Fe1 N6 92.7(2)
C9 N2 Fe1 N6 -90.75(19)
C12 N2 Fe1 N3 1.8(2)
C9 N2 Fe1 N3 178.4(2)
C30 N5 Fe1 N1 -88.0(2)
C27 N5 Fe1 N1 92.0(2)
C30 N5 Fe1 N4 -179.3(2)
C27 N5 Fe1 N4 0.8(2)
C30 N5 Fe1 N6 1.1(2)
C27 N5 Fe1 N6 -178.8(2)
C30 N5 Fe1 N3 92.2(2)
C27 N5 Fe1 N3 -87.7(2)
